data_7223881
loop_
_publ_author_name
'K\"o\,c, Muzaffer'
'Zorlu, Yunus'
'\.I\,sci, \"Umit'
'Berber, Sava\,s'
'Ahsen, Vefa'
'Dumoulin, Fabienne'

_publ_section_title
;
 A library of dimeric and trimeric phthalonitriles linked by a single
 aromatic ring: comparative structural and DFT investigations
;
_journal_issue 8
_journal_name_full CrystEngComm
_journal_page_first 1416
_journal_paper_doi 10.1039/C5CE02261D
_journal_volume 18
_journal_year 2016
_chemical_formula_moiety 'C22 H10 N4 O2 '
_chemical_formula_sum 'C22 H10 N4 O2'
_chemical_formula_weight 362.34
_chemical_name_common phthalonitrile
_space_group_crystal_system orthorhombic
_space_group_IT_number 33
_space_group_name_Hall 'P 2c -2n'
_space_group_name_H-M_alt 'P n a 21'
_symmetry_space_group_name_Hall 'P 2c -2n'
_symmetry_space_group_name_H-M 'P n a 21'
_atom_sites_solution_hydrogens geom
_atom_sites_solution_primary direct
_atom_sites_solution_secondary difmap
_audit_update_record
;
2015-05-03 deposited with the CCDC.
2016-01-14 downloaded from the CCDC.
;
_cell_angle_alpha 90
_cell_angle_beta 90
_cell_angle_gamma 90
_cell_formula_units_Z 8
_cell_length_a 20.9421(11)
_cell_length_b 5.0644(3)
_cell_length_c 32.8970(19)
_cell_measurement_reflns_used 78
_cell_measurement_temperature 150.(2)
_cell_measurement_theta_max 19.2527
_cell_measurement_theta_min 3.7441
_cell_volume 3489.0(3)
_computing_cell_refinement 'APEX2 v2012.10-0 (Bruker AXS)'
_computing_data_collection 'APEX2 (Bruker, 2007)'
_computing_data_reduction 'SAINT V8.27B (Bruker AXS, 2009)'
_computing_molecular_graphics 'MERCURY (Macrae et al., 2006)'
_computing_publication_material 'PLATON V1.16 (Spek, 2009), SHELXTL V6.14 (Bruker, 2001)'
_computing_structure_refinement 'SHELXL-97 (Sheldrick, 2008)'
_computing_structure_solution 'SHELXS-97 (Sheldrick, 2008)'
_diffrn_ambient_temperature 150.(2)
_diffrn_detector_area_resol_mean 8.3333
_diffrn_measured_fraction_theta_full 0.991
_diffrn_measured_fraction_theta_max 0.991
_diffrn_measurement_device_type 'Bruker APEX II QUAZAR three-circle diffractometer'
_diffrn_measurement_method '\f and \w scans'
_diffrn_radiation_monochromator 'multilayer QUAZAR mirrors'
_diffrn_radiation_type MoK\a
_diffrn_radiation_wavelength 0.71073
_diffrn_reflns_av_R_equivalents 0.0830
_diffrn_reflns_av_sigmaI/netI 0.0607
_diffrn_reflns_limit_h_max 23
_diffrn_reflns_limit_h_min -24
_diffrn_reflns_limit_k_max 6
_diffrn_reflns_limit_k_min -6
_diffrn_reflns_limit_l_max 33
_diffrn_reflns_limit_l_min -39
_diffrn_reflns_number 41478
_diffrn_reflns_theta_full 25.00
_diffrn_reflns_theta_max 25.00
_diffrn_reflns_theta_min 1.24
_diffrn_source 'microfocus sealed tube'
_diffrn_source_type ImuS
_exptl_absorpt_coefficient_mu 0.092
_exptl_absorpt_correction_T_max 1.00
_exptl_absorpt_correction_T_min 0.80
_exptl_absorpt_correction_type multi-scan
_exptl_absorpt_process_details 'SADABS V2012/1 (Bruker AXS)'
_exptl_crystal_colour colourless
_exptl_crystal_density_diffrn 1.380
_exptl_crystal_density_method 'not measured'
_exptl_crystal_description plate
_exptl_crystal_F_000 1488
_exptl_crystal_size_max 0.160
_exptl_crystal_size_mid 0.110
_exptl_crystal_size_min 0.040
_refine_diff_density_max 0.160
_refine_diff_density_min -0.174
_refine_ls_abs_structure_details 'Flack H D (1983), Acta Cryst. A39, 876-881'
_refine_ls_abs_structure_Flack -0.3(14)
_refine_ls_extinction_method none
_refine_ls_goodness_of_fit_ref 1.035
_refine_ls_hydrogen_treatment constr
_refine_ls_matrix_type full
_refine_ls_number_parameters 505
_refine_ls_number_reflns 5552
_refine_ls_number_restraints 1
_refine_ls_restrained_S_all 1.035
_refine_ls_R_factor_all 0.0790
_refine_ls_R_factor_gt 0.0450
_refine_ls_shift/su_max 0.000
_refine_ls_shift/su_mean 0.000
_refine_ls_structure_factor_coef Fsqd
_refine_ls_weighting_details 'calc w=1/[\s^2^(Fo^2^)+(0.0245P)^2^+1.1926P] where P=(Fo^2^+2Fc^2^)/3'
_refine_ls_weighting_scheme calc
_refine_ls_wR_factor_gt 0.0758
_refine_ls_wR_factor_ref 0.0869
_reflns_number_gt 4010
_reflns_number_total 5552
_reflns_threshold_expression >2sigma(I)
_cod_data_source_file c5ce02261d2.cif
_cod_data_source_block I
_cod_depositor_comments 'Adding full bibliography for 7223878--7223882.cif.'
_cod_database_code 7223881

loop_
_space_group_symop_operation_xyz
'x, y, z'
'-x, -y, z+1/2'
'x+1/2, -y+1/2, z'
'-x+1/2, y+1/2, z+1/2'

loop_
_atom_site_type_symbol
_atom_site_label
_atom_site_fract_x
_atom_site_fract_y
_atom_site_fract_z
_atom_site_U_iso_or_equiv
_atom_site_adp_type
_atom_site_calc_flag
_atom_site_refinement_flags
_atom_site_occupancy
C C1 0.38875(16) 0.6078(7) 0.53588(11) 0.0300(8) Uani d . 1
C C2 0.31607(18) 0.4450(7) 0.46906(11) 0.0305(9) Uani d . 1
C C3 0.37366(16) 0.3069(6) 0.47834(11) 0.0288(9) Uani d . 1
C C4 0.41197(17) 0.3954(7) 0.51065(10) 0.0262(9) Uani d . 1
C C5 0.47046(15) 0.2783(6) 0.51827(10) 0.0275(8) Uani d . 1
H H5 0.4965 0.3387 0.54 0.033 Uiso calc R 1
C C6 0.49052(16) 0.0719(6) 0.49375(10) 0.0279(9) Uani d . 1
C C7 0.45176(16) -0.0240(6) 0.46288(10) 0.0273(8) Uani d . 1
H H7 0.4652 -0.1708 0.4471 0.033 Uiso calc R 1
C C8 0.39389(17) 0.0943(7) 0.45529(11) 0.0293(9) Uani d . 1
H H8 0.3675 0.0294 0.434 0.035 Uiso calc R 1
C C9 0.60020(16) 0.0997(7) 0.51014(10) 0.0268(8) Uani d . 1
C C10 0.63537(16) 0.0282(7) 0.54376(10) 0.0323(9) Uani d . 1
H H10 0.6223 -0.1152 0.5604 0.039 Uiso calc R 1
C C11 0.69027(16) 0.1696(7) 0.55288(11) 0.0355(9) Uani d . 1
H H11 0.7154 0.1208 0.5757 0.043 Uiso calc R 1
C C12 0.70871(19) 0.3802(8) 0.52911(12) 0.0396(11) Uani d . 1
H H12 0.7459 0.478 0.536 0.048 Uiso calc R 1
C C13 0.67324(16) 0.4497(7) 0.49527(11) 0.0331(9) Uani d . 1
H H13 0.686 0.5951 0.4789 0.04 Uiso calc R 1
C C14 0.61983(17) 0.3086(7) 0.48540(11) 0.0290(9) Uani d . 1
C C15 0.58628(16) 0.2087(6) 0.41848(11) 0.0280(8) Uani d . 1
C C16 0.63308(15) 0.0179(7) 0.41405(10) 0.0283(8) Uani d . 1
H H16 0.6653 -0.0013 0.4342 0.034 Uiso calc R 1
C C17 0.63290(17) -0.1441(7) 0.38043(11) 0.0309(9) Uani d . 1
H H17 0.6649 -0.2756 0.3775 0.037 Uiso calc R 1
C C18 0.58622(16) -0.1164(7) 0.35076(11) 0.0284(9) Uani d . 1
C C19 0.53957(15) 0.0798(7) 0.35516(11) 0.0280(9) Uani d . 1
C C20 0.53935(16) 0.2415(7) 0.38936(10) 0.0294(8) Uani d . 1
H H20 0.5073 0.3727 0.3927 0.035 Uiso calc R 1
C C21 0.49104(18) 0.1097(7) 0.32461(11) 0.0325(9) Uani d . 1
C C22 0.58709(17) -0.2892(8) 0.31621(12) 0.0325(9) Uani d . 1
C C23 0.86817(19) 0.8948(8) 0.35315(12) 0.0299(10) Uani d . 1
C C24 0.76943(16) 1.2850(7) 0.36088(11) 0.0330(9) Uani d . 1
C C25 0.77067(17) 1.1086(7) 0.32665(11) 0.0269(9) Uani d . 1
C C26 0.81849(16) 0.9197(6) 0.32244(10) 0.0274(8) Uani d . 1
C C27 0.82010(16) 0.7546(7) 0.28893(10) 0.0284(8) Uani d . 1
H H27 0.853 0.6271 0.2859 0.034 Uiso calc R 1
C C28 0.77201(16) 0.7797(6) 0.25952(10) 0.0272(8) Uani d . 1
C C29 0.72349(15) 0.9610(6) 0.26370(10) 0.0285(8) Uani d . 1
H H29 0.6907 0.973 0.2439 0.034 Uiso calc R 1
C C30 0.72333(18) 1.1263(7) 0.29740(11) 0.0293(9) Uani d . 1
H H30 0.6903 1.2532 0.3004 0.035 Uiso calc R 1
C C31 1.04251(18) 0.5693(7) 0.20386(12) 0.0355(10) Uani d . 1
C C32 0.96580(17) 0.4019(7) 0.13680(11) 0.0367(9) Uani d . 1
C C33 0.94416(18) 0.6121(7) 0.16348(11) 0.0304(10) Uani d . 1
C C34 0.88469(17) 0.7236(7) 0.15779(10) 0.0328(9) Uani d . 1
H H34 0.8574 0.6613 0.1368 0.039 Uiso calc R 1
C C35 0.86520(16) 0.9268(6) 0.18291(10) 0.0288(9) Uani d . 1
C C36 0.90518(17) 1.0273(7) 0.21258(11) 0.0320(9) Uani d . 1
H H36 0.892 1.174 0.2285 0.038 Uiso calc R 1
C C37 0.96376(17) 0.9146(7) 0.21887(11) 0.0324(9) Uani d . 1
H H37 0.991 0.9811 0.2396 0.039 Uiso calc R 1
C C38 0.98350(16) 0.7024(7) 0.19495(11) 0.0272(9) Uani d . 1
C C39 0.73937(17) 0.6677(7) 0.19276(10) 0.0293(8) Uani d . 1
C C40 0.75547(17) 0.8761(7) 0.16804(11) 0.0285(9) Uani d . 1
C C41 0.71909(16) 0.9315(7) 0.13415(10) 0.0302(8) Uani d . 1
H H41 0.7297 1.0772 0.1173 0.036 Uiso calc R 1
C C42 0.66698(16) 0.7735(7) 0.12480(10) 0.0324(8) Uani d . 1
H H42 0.6418 0.8102 0.1015 0.039 Uiso calc R 1
C C43 0.65194(17) 0.5614(7) 0.14975(11) 0.0342(9) Uani d . 1
H H43 0.6167 0.4513 0.1432 0.041 Uiso calc R 1
C C44 0.68752(16) 0.5094(7) 0.18384(11) 0.0321(9) Uani d . 1
H H44 0.6766 0.366 0.2011 0.038 Uiso calc R 1
N N1 0.36764(14) 0.7747(6) 0.55505(9) 0.0423(8) Uani d . 1
N N2 0.27110(14) 0.5650(6) 0.46168(10) 0.0412(9) Uani d . 1
N N3 0.45240(16) 0.1322(6) 0.30032(10) 0.0432(9) Uani d . 1
N N4 0.58883(14) -0.4324(7) 0.28940(10) 0.0429(9) Uani d . 1
N N5 0.76635(14) 1.4318(7) 0.38750(9) 0.0450(9) Uani d . 1
N N6 0.90658(16) 0.8749(7) 0.37778(11) 0.0427(9) Uani d . 1
N N7 1.08844(15) 0.4558(6) 0.21130(11) 0.0471(9) Uani d . 1
N N8 0.98177(14) 0.2345(7) 0.11547(10) 0.0512(9) Uani d . 1
O O1 0.54783(10) -0.0563(4) 0.49927(7) 0.0321(6) Uani d . 1
O O2 0.58304(10) 0.3744(4) 0.45136(7) 0.0320(6) Uani d . 1
O O3 0.80604(11) 1.0429(4) 0.17826(7) 0.0322(6) Uani d . 1
O O4 0.77697(11) 0.6088(5) 0.22705(7) 0.0326(6) Uani d . 1

loop_
_atom_site_aniso_label
_atom_site_aniso_U_11
_atom_site_aniso_U_22
_atom_site_aniso_U_33
_atom_site_aniso_U_12
_atom_site_aniso_U_13
_atom_site_aniso_U_23
C1 0.026(2) 0.033(2) 0.031(2) -0.0019(17) 0.0038(17) 0.0003(18)
C2 0.028(3) 0.027(2) 0.036(2) -0.0043(18) 0.0015(18) 0.0028(16)
C3 0.025(2) 0.023(2) 0.038(2) -0.0020(16) 0.0065(18) 0.0077(17)
C4 0.029(2) 0.024(2) 0.026(2) -0.0013(17) -0.0017(18) 0.0012(15)
C5 0.021(2) 0.027(2) 0.034(2) -0.0029(16) -0.0020(16) 0.0006(16)
C6 0.023(2) 0.024(2) 0.036(2) -0.0026(16) -0.0031(18) 0.0037(17)
C7 0.027(2) 0.0227(19) 0.032(2) -0.0013(16) 0.0024(17) -0.0007(16)
C8 0.028(2) 0.028(2) 0.032(2) -0.0079(18) -0.0011(18) 0.0014(17)
C9 0.025(2) 0.027(2) 0.029(2) 0.0026(16) -0.0002(17) -0.0071(16)
C10 0.034(2) 0.036(2) 0.027(2) 0.0031(17) -0.0005(17) -0.0017(16)
C11 0.029(2) 0.046(2) 0.031(2) 0.0048(18) -0.0022(17) -0.0125(18)
C12 0.025(2) 0.046(3) 0.048(3) -0.0050(19) -0.003(2) -0.015(2)
C13 0.032(2) 0.025(2) 0.042(2) -0.0061(17) -0.0004(19) -0.0061(17)
C14 0.029(2) 0.026(2) 0.032(2) 0.0074(17) -0.0068(18) -0.0055(17)
C15 0.026(2) 0.027(2) 0.031(2) -0.0052(16) -0.0015(17) 0.0047(17)
C16 0.022(2) 0.029(2) 0.034(2) -0.0042(17) -0.0048(16) 0.0062(16)
C17 0.023(2) 0.031(2) 0.039(2) 0.0020(16) -0.0015(18) 0.0036(18)
C18 0.027(2) 0.028(2) 0.031(2) -0.0044(16) 0.0013(18) 0.0026(17)
C19 0.018(2) 0.029(2) 0.037(2) -0.0030(16) -0.0033(17) 0.0085(17)
C20 0.028(2) 0.024(2) 0.037(2) 0.0012(15) -0.0013(18) 0.0023(17)
C21 0.032(3) 0.028(2) 0.037(2) -0.0055(17) -0.005(2) 0.0037(18)
C22 0.033(3) 0.032(2) 0.032(2) -0.0043(18) -0.0022(19) 0.003(2)
C23 0.028(3) 0.028(2) 0.034(3) -0.0031(18) 0.002(2) 0.0018(18)
C24 0.027(2) 0.037(2) 0.035(2) 0.0012(17) -0.0049(18) 0.004(2)
C25 0.028(3) 0.022(2) 0.031(2) -0.0033(16) -0.0031(19) 0.0023(17)
C26 0.029(2) 0.028(2) 0.025(2) -0.0034(16) -0.0017(16) 0.0039(16)
C27 0.023(2) 0.026(2) 0.036(2) 0.0018(15) -0.0022(17) 0.0061(16)
C28 0.030(2) 0.025(2) 0.027(2) -0.0014(16) -0.0021(17) 0.0005(16)
C29 0.024(2) 0.028(2) 0.033(2) 0.0030(16) -0.0017(17) 0.0044(16)
C30 0.027(2) 0.026(2) 0.034(2) 0.0014(17) 0.0064(18) 0.0045(17)
C31 0.026(3) 0.032(2) 0.049(3) -0.0053(19) -0.002(2) -0.0010(19)
C32 0.027(2) 0.038(2) 0.045(2) 0.0043(18) -0.0053(19) 0.003(2)
C33 0.027(2) 0.028(2) 0.037(3) 0.0043(18) 0.0025(19) 0.0030(17)
C34 0.035(2) 0.030(2) 0.033(2) -0.0012(18) -0.0024(18) -0.0010(17)
C35 0.026(2) 0.0224(19) 0.038(2) 0.0016(16) -0.0021(18) 0.0050(16)
C36 0.031(3) 0.027(2) 0.038(2) -0.0055(18) 0.0003(19) -0.0016(17)
C37 0.029(2) 0.031(2) 0.037(2) -0.0068(18) -0.0046(18) 0.0012(17)
C38 0.017(2) 0.028(2) 0.036(2) 0.0009(16) -0.0053(17) 0.0032(17)
C39 0.031(2) 0.024(2) 0.032(2) 0.0089(17) -0.0054(18) -0.0003(16)
C40 0.024(2) 0.026(2) 0.036(2) 0.0030(17) -0.0045(19) -0.0080(18)
C41 0.031(2) 0.024(2) 0.036(2) 0.0051(16) 0.0056(18) 0.0015(16)
C42 0.035(2) 0.034(2) 0.028(2) 0.0055(17) -0.0073(16) -0.0031(16)
C43 0.031(2) 0.029(2) 0.043(2) -0.0006(16) -0.0073(18) -0.0080(18)
C44 0.035(2) 0.0239(19) 0.037(2) 0.0026(17) -0.0032(19) 0.0004(17)
N1 0.048(2) 0.038(2) 0.0405(19) 0.0039(16) 0.0049(16) -0.0037(16)
N2 0.033(2) 0.0366(19) 0.054(2) -0.0016(17) -0.0073(17) 0.0008(16)
N3 0.042(2) 0.042(2) 0.046(2) -0.0065(17) -0.0099(17) 0.0047(15)
N4 0.040(2) 0.044(2) 0.044(2) 0.0029(17) -0.0074(17) -0.0007(18)
N5 0.049(2) 0.043(2) 0.043(2) 0.0024(17) -0.0053(17) -0.0089(17)
N6 0.038(2) 0.043(2) 0.047(2) -0.0042(17) -0.0145(18) 0.0029(17)
N7 0.038(2) 0.042(2) 0.061(2) 0.0046(17) -0.0054(18) -0.0029(18)
N8 0.048(2) 0.049(2) 0.056(2) 0.0147(17) 0.0026(18) -0.0066(19)
O1 0.0260(14) 0.0239(13) 0.0463(15) 0.0022(11) -0.0059(12) -0.0029(11)
O2 0.0338(16) 0.0282(14) 0.0340(15) 0.0010(11) -0.0060(12) -0.0010(12)
O3 0.0238(15) 0.0243(13) 0.0485(16) 0.0026(11) -0.0052(11) -0.0047(11)
O4 0.0371(17) 0.0273(14) 0.0334(15) 0.0081(11) -0.0109(12) -0.0008(12)

loop_
_atom_type_symbol
_atom_type_description
_atom_type_scat_dispersion_real
_atom_type_scat_dispersion_imag
_atom_type_scat_source
C C 0.0033 0.0016 'International Tables Vol C Tables 4.2.6.8 and 6.1.1.4'
H H 0.0000 0.0000 'International Tables Vol C Tables 4.2.6.8 and 6.1.1.4'
N N 0.0061 0.0033 'International Tables Vol C Tables 4.2.6.8 and 6.1.1.4'
O O 0.0106 0.0060 'International Tables Vol C Tables 4.2.6.8 and 6.1.1.4'

loop_
_geom_angle_atom_site_label_1
_geom_angle_atom_site_label_2
_geom_angle_atom_site_label_3
_geom_angle
N1 C1 C4 176.8(4)
N2 C2 C3 177.4(4)
C8 C3 C4 119.2(3)
C8 C3 C2 121.5(3)
C4 C3 C2 119.2(3)
C5 C4 C3 120.4(3)
C5 C4 C1 120.9(3)
C3 C4 C1 118.7(3)
C4 C5 C6 119.1(3)
C4 C5 H5 120.5
C6 C5 H5 120.5
O1 C6 C5 122.9(3)
O1 C6 C7 116.2(3)
C5 C6 C7 120.8(3)
C8 C7 C6 119.7(3)
C8 C7 H7 120.1
C6 C7 H7 120.1
C7 C8 C3 120.6(3)
C7 C8 H8 119.7
C3 C8 H8 119.7
C10 C9 C14 120.6(3)
C10 C9 O1 118.4(3)
C14 C9 O1 120.7(3)
C9 C10 C11 118.8(3)
C9 C10 H10 120.6
C11 C10 H10 120.6
C12 C11 C10 120.6(3)
C12 C11 H11 119.7
C10 C11 H11 119.7
C11 C12 C13 120.2(4)
C11 C12 H12 119.9
C13 C12 H12 119.9
C14 C13 C12 119.9(4)
C14 C13 H13 120.1
C12 C13 H13 120.1
C13 C14 C9 119.9(3)
C13 C14 O2 121.1(3)
C9 C14 O2 119.0(3)
O2 C15 C20 116.0(3)
O2 C15 C16 123.1(3)
C20 C15 C16 120.9(3)
C17 C16 C15 119.9(3)
C17 C16 H16 120.0
C15 C16 H16 120.0
C16 C17 C18 120.4(3)
C16 C17 H17 119.8
C18 C17 H17 119.8
C17 C18 C19 119.3(3)
C17 C18 C22 119.1(3)
C19 C18 C22 121.6(3)
C20 C19 C18 120.2(3)
C20 C19 C21 120.1(3)
C18 C19 C21 119.7(3)
C15 C20 C19 119.2(3)
C15 C20 H20 120.4
C19 C20 H20 120.4
N3 C21 C19 179.7(4)
N4 C22 C18 177.8(4)
N6 C23 C26 178.9(4)
N5 C24 C25 177.1(4)
C30 C25 C26 119.4(3)
C30 C25 C24 119.4(3)
C26 C25 C24 121.2(3)
C27 C26 C25 120.8(3)
C27 C26 C23 118.9(3)
C25 C26 C23 120.3(3)
C26 C27 C28 118.5(3)
C26 C27 H27 120.7
C28 C27 H27 120.7
C29 C28 O4 123.5(3)
C29 C28 C27 121.4(3)
O4 C28 C27 115.1(3)
C28 C29 C30 118.9(3)
C28 C29 H29 120.5
C30 C29 H29 120.5
C25 C30 C29 120.9(3)
C25 C30 H30 119.5
C29 C30 H30 119.5
N7 C31 C38 177.7(4)
N8 C32 C33 178.7(4)
C34 C33 C38 119.8(3)
C34 C33 C32 120.0(3)
C38 C33 C32 120.2(3)
C33 C34 C35 119.4(3)
C33 C34 H34 120.3
C35 C34 H34 120.3
O3 C35 C34 121.1(3)
O3 C35 C36 117.7(3)
C34 C35 C36 121.2(3)
C37 C36 C35 119.7(3)
C37 C36 H36 120.1
C35 C36 H36 120.1
C36 C37 C38 120.1(3)
C36 C37 H37 119.9
C38 C37 H37 119.9
C37 C38 C33 119.6(3)
C37 C38 C31 120.1(3)
C33 C38 C31 120.2(3)
C40 C39 C44 120.9(3)
C40 C39 O4 120.0(3)
C44 C39 O4 119.1(3)
C39 C40 C41 119.9(3)
C39 C40 O3 120.6(3)
C41 C40 O3 119.4(3)
C40 C41 C42 119.8(3)
C40 C41 H41 120.1
C42 C41 H41 120.1
C43 C42 C41 119.6(3)
C43 C42 H42 120.2
C41 C42 H42 120.2
C44 C43 C42 120.6(3)
C44 C43 H43 119.7
C42 C43 H43 119.7
C43 C44 C39 119.3(3)
C43 C44 H44 120.4
C39 C44 H44 120.4
C6 O1 C9 116.8(2)
C15 O2 C14 117.3(3)
C35 O3 C40 116.8(2)
C28 O4 C39 116.5(3)

loop_
_geom_bond_atom_site_label_1
_geom_bond_atom_site_label_2
_geom_bond_distance
C1 N1 1.143(4)
C1 C4 1.443(5)
C2 N2 1.147(4)
C2 C3 1.427(5)
C3 C8 1.383(5)
C3 C4 1.405(5)
C4 C5 1.384(4)
C5 C6 1.386(5)
C5 H5 0.95
C6 O1 1.377(4)
C6 C7 1.388(4)
C7 C8 1.375(5)
C7 H7 0.95
C8 H8 0.95
C9 C10 1.377(5)
C9 C14 1.396(5)
C9 O1 1.398(4)
C10 C11 1.387(5)
C10 H10 0.95
C11 C12 1.378(5)
C11 H11 0.95
C12 C13 1.384(5)
C12 H12 0.95
C13 C14 1.366(5)
C13 H13 0.95
C14 O2 1.400(4)
C15 O2 1.371(4)
C15 C20 1.382(4)
C15 C16 1.384(4)
C16 C17 1.377(5)
C16 H16 0.95
C17 C18 1.389(5)
C17 H17 0.95
C18 C19 1.401(5)
C18 C22 1.435(5)
C19 C20 1.391(5)
C19 C21 1.437(5)
C20 H20 0.95
C21 N3 1.143(4)
C22 N4 1.142(4)
C23 N6 1.146(4)
C23 C26 1.455(5)
C24 N5 1.150(4)
C24 C25 1.437(5)
C25 C30 1.385(5)
C25 C26 1.392(5)
C26 C27 1.384(5)
C27 C28 1.402(4)
C27 H27 0.95
C28 C29 1.377(4)
C28 O4 1.379(4)
C29 C30 1.389(5)
C29 H29 0.95
C30 H30 0.95
C31 N7 1.147(4)
C31 C38 1.438(5)
C32 N8 1.150(4)
C32 C33 1.452(5)
C33 C34 1.380(5)
C33 C38 1.400(5)
C34 C35 1.381(5)
C34 H34 0.95
C35 O3 1.380(4)
C35 C36 1.383(5)
C36 C37 1.369(5)
C36 H36 0.95
C37 C38 1.395(5)
C37 H37 0.95
C39 C40 1.374(5)
C39 C44 1.381(5)
C39 O4 1.408(4)
C40 C41 1.379(5)
C40 O3 1.396(4)
C41 C42 1.388(4)
C41 H41 0.95
C42 C43 1.388(5)
C42 H42 0.95
C43 C44 1.372(5)
C43 H43 0.95
C44 H44 0.95

loop_
_geom_torsion_atom_site_label_1
_geom_torsion_atom_site_label_2
_geom_torsion_atom_site_label_3
_geom_torsion_atom_site_label_4
_geom_torsion
N2 C2 C3 C8 -130.(9)
N2 C2 C3 C4 47.(9)
C8 C3 C4 C5 2.7(5)
C2 C3 C4 C5 -174.8(3)
C8 C3 C4 C1 -176.6(3)
C2 C3 C4 C1 5.9(5)
N1 C1 C4 C5 -167.(7)
N1 C1 C4 C3 12.(7)
C3 C4 C5 C6 -0.4(5)
C1 C4 C5 C6 178.9(3)
C4 C5 C6 O1 -179.7(3)
C4 C5 C6 C7 -2.4(5)
O1 C6 C7 C8 -179.6(3)
C5 C6 C7 C8 2.9(5)
C6 C7 C8 C3 -0.5(5)
C4 C3 C8 C7 -2.2(5)
C2 C3 C8 C7 175.2(3)
C14 C9 C10 C11 0.7(5)
O1 C9 C10 C11 175.0(3)
C9 C10 C11 C12 1.0(5)
C10 C11 C12 C13 -1.3(5)
C11 C12 C13 C14 -0.1(5)
C12 C13 C14 C9 1.8(5)
C12 C13 C14 O2 180.0(3)
C10 C9 C14 C13 -2.2(5)
O1 C9 C14 C13 -176.3(3)
C10 C9 C14 O2 179.6(3)
O1 C9 C14 O2 5.5(5)
O2 C15 C16 C17 179.1(3)
C20 C15 C16 C17 -0.6(5)
C15 C16 C17 C18 0.4(5)
C16 C17 C18 C19 0.6(5)
C16 C17 C18 C22 -179.6(3)
C17 C18 C19 C20 -1.3(5)
C22 C18 C19 C20 178.9(3)
C17 C18 C19 C21 -179.9(3)
C22 C18 C19 C21 0.3(5)
O2 C15 C20 C19 -179.9(3)
C16 C15 C20 C19 -0.1(5)
C18 C19 C20 C15 1.1(5)
C21 C19 C20 C15 179.7(3)
C20 C19 C21 N3 -130.(100)
C18 C19 C21 N3 50.(60)
C17 C18 C22 N4 23.(12)
C19 C18 C22 N4 -157.(11)
N5 C24 C25 C30 -8.(9)
N5 C24 C25 C26 173.(8)
C30 C25 C26 C27 1.7(5)
C24 C25 C26 C27 -178.6(3)
C30 C25 C26 C23 -179.0(3)
C24 C25 C26 C23 0.7(5)
N6 C23 C26 C27 -130.(20)
N6 C23 C26 C25 50.(20)
C25 C26 C27 C28 -0.8(5)
C23 C26 C27 C28 179.9(3)
C26 C27 C28 C29 -0.8(5)
C26 C27 C28 O4 179.9(3)
O4 C28 C29 C30 -179.3(3)
C27 C28 C29 C30 1.5(5)
C26 C25 C30 C29 -1.0(5)
C24 C25 C30 C29 179.2(3)
C28 C29 C30 C25 -0.6(5)
N8 C32 C33 C34 -20.(19)
N8 C32 C33 C38 160.(19)
C38 C33 C34 C35 1.1(5)
C32 C33 C34 C35 -178.8(3)
C33 C34 C35 O3 -179.8(3)
C33 C34 C35 C36 2.6(5)
O3 C35 C36 C37 178.6(3)
C34 C35 C36 C37 -3.8(5)
C35 C36 C37 C38 1.2(5)
C36 C37 C38 C33 2.5(5)
C36 C37 C38 C31 -174.5(3)
C34 C33 C38 C37 -3.6(5)
C32 C33 C38 C37 176.3(3)
C34 C33 C38 C31 173.4(3)
C32 C33 C38 C31 -6.7(5)
N7 C31 C38 C37 113.(11)
N7 C31 C38 C33 -64.(11)
C44 C39 C40 C41 0.9(5)
O4 C39 C40 C41 179.1(3)
C44 C39 C40 O3 176.9(3)
O4 C39 C40 O3 -4.9(5)
C39 C40 C41 C42 -1.1(5)
O3 C40 C41 C42 -177.1(3)
C40 C41 C42 C43 0.1(5)
C41 C42 C43 C44 1.0(5)
C42 C43 C44 C39 -1.2(5)
C40 C39 C44 C43 0.2(5)
O4 C39 C44 C43 -178.0(3)
C5 C6 O1 C9 -39.0(4)
C7 C6 O1 C9 143.6(3)
C10 C9 O1 C6 127.8(3)
C14 C9 O1 C6 -57.9(4)
C20 C15 O2 C14 165.5(3)
C16 C15 O2 C14 -14.2(5)
C13 C14 O2 C15 107.6(4)
C9 C14 O2 C15 -74.2(4)
C34 C35 O3 C40 38.0(4)
C36 C35 O3 C40 -144.4(3)
C39 C40 O3 C35 58.5(4)
C41 C40 O3 C35 -125.5(3)
C29 C28 O4 C39 15.3(5)
C27 C28 O4 C39 -165.5(3)
C40 C39 O4 C28 72.9(4)
C44 C39 O4 C28 -108.9(3)
